data_7158658
loop_
_publ_author_name
'Edmonds, Anthony K.'
'Oakes, Catherine S.'
'Hassell-Hart, Storm'
'Bruy\`ere, Didier'
'Tizzard, Graham J.'
'Coles, Simon J.'
'Felix, Robert'
'Maple, Hannah J.'
'Marsh, Graham P.'
'Spencer, John'

_publ_section_title
;
 Scale-up and optimization of the synthesis of dual CBP/BRD4 inhibitor
 ISOX-DUAL.
;
_journal_issue 19
_journal_name_full 'Organic &amp; biomolecular chemistry'
_journal_page_first 4021
_journal_page_last 4029
_journal_paper_doi 10.1039/d2ob00609j
_journal_volume 20
_journal_year 2022
_chemical_formula_moiety 'C26 H31 N3 O4'
_chemical_formula_sum 'C26 H31 N3 O4'
_chemical_formula_weight 449.54
_space_group_crystal_system monoclinic
_space_group_IT_number 14
_space_group_name_Hall '-P 2ybc'
_space_group_name_H-M_alt 'P 1 21/c 1'
_atom_sites_solution_hydrogens mixed
_atom_sites_solution_primary dual
_audit_creation_date 2018-06-18
_audit_creation_method
;
Olex2 1.2
(compiled 2018.05.29 svn.r3508 for OlexSys, GUI svn.r5506)
;
_audit_update_record
;
2021-09-15 deposited with the CCDC.	2022-04-25 downloaded from the CCDC.
;
_cell_angle_alpha 90
_cell_angle_beta 95.111(2)
_cell_angle_gamma 90
_cell_formula_units_Z 4
_cell_length_a 13.0873(2)
_cell_length_b 12.4610(2)
_cell_length_c 14.1989(2)
_cell_measurement_reflns_used 14788
_cell_measurement_temperature 100(2)
_cell_measurement_theta_max 33.7150
_cell_measurement_theta_min 2.1600
_cell_volume 2306.36(6)
_computing_cell_refinement 'CrysAlisPro 1.171.39.46b (Rigaku OD, 2018)'
_computing_data_collection 'CrysAlisPro 1.171.39.46b (Rigaku OD, 2018)'
_computing_data_reduction 'CrysAlisPro 1.171.39.46b (Rigaku OD, 2018)'
_computing_molecular_graphics 'Olex2 (Dolomanov et al., 2009)'
_computing_publication_material 'Olex2 (Dolomanov et al., 2009)'
_computing_structure_refinement 'ShelXL (Sheldrick, 2015)'
_computing_structure_solution 'ShelXT (Sheldrick, 2015)'
_diffrn_ambient_temperature 100(2)
_diffrn_detector 'hybrid pixel detector'
_diffrn_detector_area_resol_mean 10
_diffrn_detector_dtime 0.000
_diffrn_detector_type 'Rigaku, HyPix 6000'
_diffrn_measured_fraction_theta_full 1.000
_diffrn_measured_fraction_theta_max 0.999
_diffrn_measurement_details
;
List of Runs (angles in degrees, time in seconds):

  # Type    Start    End  Width  t~exp~   \w     \q     \k     \f   Frames
#--------------------------------------------------------------------------
  1  \w   -103.00  76.00   0.50    5.00    --  -13.80 -11.00 117.00  358
  2  \w    -47.00  76.00   0.50    5.00    --  -13.80  57.00 -60.00  246
  3  \w   -103.00  20.00   0.50    5.00    --  -13.80 -57.00 -30.00  246
  4  \w    -47.00 -16.00   0.50    5.00    --  -13.80  57.00-180.00   62
;
_diffrn_measurement_device 'four-circle diffractometer'
_diffrn_measurement_device_details 'Rigaku, AFC12 \k goniometer'
_diffrn_measurement_device_type
'Rigaku FRE+ equipped with VHF Varimax confocal mirrors and an AFC12 goniometer and HyPix 6000 detector'
_diffrn_measurement_method 'profile data from \w-scans'
_diffrn_measurement_specimen_support 'MiTeGen MicroLoop'
_diffrn_orient_matrix_type 'CrysAlisPro convention (1999,Acta A55,543-557)'
_diffrn_orient_matrix_UB_11 -0.0399743000
_diffrn_orient_matrix_UB_12 -0.0074809000
_diffrn_orient_matrix_UB_13 -0.0365492000
_diffrn_orient_matrix_UB_21 0.0368291000
_diffrn_orient_matrix_UB_22 -0.0033762000
_diffrn_orient_matrix_UB_23 -0.0336349000
_diffrn_orient_matrix_UB_31 0.0030790000
_diffrn_orient_matrix_UB_32 -0.0563098000
_diffrn_orient_matrix_UB_33 0.0068780000
_diffrn_radiation_collimation 0.2
_diffrn_radiation_monochromator 'Confocal mirrors, VHF Varimax'
_diffrn_radiation_probe x-ray
_diffrn_radiation_type MoK\a
_diffrn_radiation_wavelength 0.71075
_diffrn_reflns_av_R_equivalents 0.0328
_diffrn_reflns_av_unetI/netI 0.0271
_diffrn_reflns_Laue_measured_fraction_full 1.000
_diffrn_reflns_Laue_measured_fraction_max 0.999
_diffrn_reflns_limit_h_max 18
_diffrn_reflns_limit_h_min -18
_diffrn_reflns_limit_k_max 17
_diffrn_reflns_limit_k_min -17
_diffrn_reflns_limit_l_max 20
_diffrn_reflns_limit_l_min -20
_diffrn_reflns_number 35410
_diffrn_reflns_point_group_measured_fraction_full 1.000
_diffrn_reflns_point_group_measured_fraction_max 0.999
_diffrn_reflns_theta_full 25.242
_diffrn_reflns_theta_max 30.508
_diffrn_reflns_theta_min 2.178
_diffrn_source 'Rotating Anode'
_diffrn_source_current 55.0
_diffrn_source_power 2.475
_diffrn_source_target Mo
_diffrn_source_type 'Rigaku FRE+'
_diffrn_source_voltage 45.0
_exptl_absorpt_coefficient_mu 0.088
_exptl_absorpt_correction_T_max 1.00000
_exptl_absorpt_correction_T_min 0.60409
_exptl_absorpt_correction_type multi-scan
_exptl_absorpt_process_details
;
CrysAlisPro 1.171.39.46b (Rigaku Oxford Diffraction, 2018)
Empirical absorption correction using spherical harmonics,
 implemented in SCALE3 ABSPACK scaling algorithm.
;
_exptl_crystal_colour colourless
_exptl_crystal_colour_primary colourless
_exptl_crystal_density_diffrn 1.295
_exptl_crystal_description block
_exptl_crystal_F_000 960
_exptl_crystal_recrystallization_method
'The material was recrystallised from a mixture of DCM and hexane  by slow evaporation'
_exptl_crystal_size_max 0.36
_exptl_crystal_size_mid 0.35
_exptl_crystal_size_min 0.15
_refine_diff_density_max 0.434
_refine_diff_density_min -0.226
_refine_diff_density_rms 0.054
_refine_ls_extinction_method none
_refine_ls_goodness_of_fit_ref 1.026
_refine_ls_hydrogen_treatment mixed
_refine_ls_matrix_type full
_refine_ls_number_parameters 310
_refine_ls_number_reflns 7030
_refine_ls_number_restraints 3
_refine_ls_restrained_S_all 1.026
_refine_ls_R_factor_all 0.0597
_refine_ls_R_factor_gt 0.0496
_refine_ls_shift/su_max 0.001
_refine_ls_shift/su_mean 0.000
_refine_ls_structure_factor_coef Fsqd
_refine_ls_weighting_details 'w=1/[\s^2^(Fo^2^)+(0.0793P)^2^+0.6574P] where P=(Fo^2^+2Fc^2^)/3'
_refine_ls_weighting_scheme calc
_refine_ls_wR_factor_gt 0.1330
_refine_ls_wR_factor_ref 0.1390
_reflns_Friedel_coverage 0.000
_reflns_number_gt 5892
_reflns_number_total 7030
_reflns_threshold_expression 'I > 2\s(I)'
_cod_data_source_file d2ob00609j2.cif
_cod_data_source_block 27
_cod_depositor_comments 'Adding full bibliography for 7158654--7158659.cif.'
_cod_database_code 7158658
_shelx_shelxl_version_number 2018/3
_chemical_oxdiff_formula 'C26 H31 N3 O4'
_chemical_oxdiff_usercomment AKE-040
_shelx_space_group_comment
;
The symmetry employed for this shelxl refinement is uniquely defined
by the following loop, which should always be used as a source of
symmetry information in preference to the above space-group names.
They are only intended as comments.
;
_shelx_estimated_absorpt_t_max 0.987
_shelx_estimated_absorpt_t_min 0.969
_reflns_odcompleteness_completeness 99.86
_reflns_odcompleteness_iscentric 1
_reflns_odcompleteness_theta 30.44
_olex2_refinement_description
;
1. Fixed Uiso
 At 1.2 times of:
  All C(H) groups, All C(H,H) groups
 At 1.5 times of:
  All C(H,H,H) groups, All O(H) groups
2. Restrained distances
 O2-H2 = O3-H3 = O4-H4
 0.82 with sigma of 0.01
3. Others
 Sof(H4)=1-FVAR(1)
 Sof(H3)=FVAR(1)
4.a Secondary CH2 refined with riding coordinates:
 C8(H8A,H8B), C9(H9A,H9B), C10(H10A,H10B), C11(H11A,H11B), C12(H12A,H12B),
 C13(H13A,H13B), C14(H14A,H14B), C15(H15A,H15B)
4.b Aromatic/amide H refined with riding coordinates:
 C4(H4A), C6(H6), C7(H7), C17(H17), C18(H18), C20(H20), C21(H21)
4.c Idealised Me refined as rotating group:
 C24(H24A,H24B,H24C), C26(H26A,H26B,H26C)
;
_olex2_date_sample_data_collection 2018-06-15
_olex2_date_sample_submission 2018-05-16
_olex2_diffrn_ambient_temperature_device 'Oxford Cryosystems'
_olex2_exptl_crystal_mounting_method 'The crystal was mounted on a MITIGEN holder in perfluoroether oil'
_olex2_submission_original_sample_id AKE-040
_olex2_submission_special_instructions 'No special instructions were received'
_oxdiff_exptl_absorpt_empirical_details
;
Empirical correction (ABSPACK) includes:
- Absorption correction using spherical harmonics
- Frame scaling
;
_oxdiff_exptl_absorpt_empirical_full_max 1.563
_oxdiff_exptl_absorpt_empirical_full_min 0.509

loop_
_space_group_symop_operation_xyz
'x, y, z'
'-x, y+1/2, -z+1/2'
'-x, -y, -z'
'x, -y-1/2, z-1/2'

loop_
_atom_site_label
_atom_site_type_symbol
_atom_site_fract_x
_atom_site_fract_y
_atom_site_fract_z
_atom_site_U_iso_or_equiv
_atom_site_adp_type
_atom_site_occupancy
_atom_site_site_symmetry_order
_atom_site_calc_flag
_atom_site_refinement_flags_posn
_atom_site_refinement_flags_adp
_atom_site_refinement_flags_occupancy
_atom_site_disorder_assembly
_atom_site_disorder_group
O1 O 0.75994(7) 0.34312(7) 0.13350(6) 0.02886(19) Uani 1 1 d . . . . .
O2 O 0.47616(7) 0.28293(8) 0.98593(6) 0.0295(2) Uani 1 1 d D . . . .
H2 H 0.4336(12) 0.2336(12) 0.9750(13) 0.044 Uiso 1 1 d DR . . . .
O3 O 0.89953(9) 1.05487(8) 0.33675(9) 0.0409(3) Uani 1 1 d D . . . .
H3 H 0.904(4) 1.036(5) 0.2807(15) 0.061 Uiso 0.43(4) 1 d DR . P A 1
O4 O 0.90737(8) 0.95790(9) 0.18918(8) 0.0373(2) Uani 1 1 d D . . . .
H4 H 0.899(3) 1.002(3) 0.233(2) 0.056 Uiso 0.57(4) 1 d DR . P A 2
N1 N 0.77156(7) 0.48299(7) 0.50231(6) 0.01850(18) Uani 1 1 d . . . . .
N2 N 0.66364(7) 0.62055(7) 0.51530(7) 0.02043(18) Uani 1 1 d . . . . .
N3 N 0.74916(7) 0.35081(8) 0.33358(6) 0.02059(19) Uani 1 1 d . . . . .
C1 C 0.81074(8) 0.56739(8) 0.45396(7) 0.0182(2) Uani 1 1 d . . . . .
C2 C 0.68491(9) 0.51935(9) 0.53840(7) 0.0197(2) Uani 1 1 d . . . . .
C3 C 0.74191(8) 0.65238(8) 0.46131(7) 0.0185(2) Uani 1 1 d . . . . .
C4 C 0.75828(8) 0.75133(9) 0.41940(8) 0.0203(2) Uani 1 1 d . . . . .
H4A H 0.709649 0.807707 0.421316 0.024 Uiso 1 1 calc R . . . .
C5 C 0.84765(8) 0.76534(9) 0.37471(8) 0.0200(2) Uani 1 1 d . . . . .
C6 C 0.91864(8) 0.68006(9) 0.37329(8) 0.0213(2) Uani 1 1 d . . . . .
H6 H 0.980884 0.691882 0.345182 0.026 Uiso 1 1 calc R . . . .
C7 C 0.90135(8) 0.58010(9) 0.41110(8) 0.0209(2) Uani 1 1 d . . . . .
H7 H 0.949026 0.522999 0.407919 0.025 Uiso 1 1 calc R . . . .
C8 C 0.80937(9) 0.37288(8) 0.50328(8) 0.0212(2) Uani 1 1 d . . . . .
H8A H 0.803368 0.341030 0.566424 0.025 Uiso 1 1 calc R . . . .
H8B H 0.882819 0.372931 0.491574 0.025 Uiso 1 1 calc R . . . .
C9 C 0.74912(9) 0.30457(9) 0.42813(8) 0.0229(2) Uani 1 1 d . . . . .
H9A H 0.779523 0.231816 0.428114 0.027 Uiso 1 1 calc R . . . .
H9B H 0.677440 0.297412 0.444406 0.027 Uiso 1 1 calc R . . . .
C10 C 0.84529(9) 0.33109(10) 0.29170(8) 0.0251(2) Uani 1 1 d . . . . .
H10A H 0.855935 0.252887 0.285142 0.030 Uiso 1 1 calc R . . . .
H10B H 0.903319 0.360404 0.333365 0.030 Uiso 1 1 calc R . . . .
C11 C 0.84186(10) 0.38397(11) 0.19575(9) 0.0280(2) Uani 1 1 d . . . . .
H11A H 0.833225 0.462378 0.202995 0.034 Uiso 1 1 calc R . . . .
H11B H 0.907650 0.371387 0.168123 0.034 Uiso 1 1 calc R . . . .
C12 C 0.66452(10) 0.36073(11) 0.17311(9) 0.0284(2) Uani 1 1 d . . . . .
H12A H 0.607869 0.330471 0.130357 0.034 Uiso 1 1 calc R . . . .
H12B H 0.652570 0.438819 0.178819 0.034 Uiso 1 1 calc R . . . .
C13 C 0.66464(9) 0.30884(10) 0.26969(8) 0.0257(2) Uani 1 1 d . . . . .
H13A H 0.598624 0.323505 0.296238 0.031 Uiso 1 1 calc R . . . .
H13B H 0.671955 0.230135 0.263536 0.031 Uiso 1 1 calc R . . . .
C14 C 0.62836(10) 0.45211(9) 0.60374(8) 0.0252(2) Uani 1 1 d . . . . .
H14A H 0.678513 0.419028 0.651433 0.030 Uiso 1 1 calc R . . . .
H14B H 0.592801 0.393392 0.567047 0.030 Uiso 1 1 calc R . . . .
C15 C 0.54970(10) 0.51496(10) 0.65470(9) 0.0261(2) Uani 1 1 d . . . . .
H15A H 0.577582 0.586894 0.671863 0.031 Uiso 1 1 calc R . . . .
H15B H 0.486583 0.524768 0.611703 0.031 Uiso 1 1 calc R . . . .
C16 C 0.52351(9) 0.45743(9) 0.74292(8) 0.0216(2) Uani 1 1 d . . . . .
C17 C 0.57897(9) 0.47759(10) 0.82932(8) 0.0257(2) Uani 1 1 d . . . . .
H17 H 0.630316 0.531680 0.832999 0.031 Uiso 1 1 calc R . . . .
C18 C 0.56114(10) 0.42062(10) 0.91033(8) 0.0269(2) Uani 1 1 d . . . . .
H18 H 0.599725 0.436091 0.968604 0.032 Uiso 1 1 calc R . . . .
C19 C 0.48651(9) 0.34076(9) 0.90576(8) 0.0218(2) Uani 1 1 d . . . . .
C20 C 0.42758(8) 0.32248(9) 0.82105(8) 0.0222(2) Uani 1 1 d . . . . .
H20 H 0.374062 0.270755 0.818064 0.027 Uiso 1 1 calc R . . . .
C21 C 0.44698(9) 0.37999(9) 0.74048(8) 0.0234(2) Uani 1 1 d . . . . .
H21 H 0.407036 0.365963 0.682604 0.028 Uiso 1 1 calc R . . . .
C22 C 0.86965(9) 0.86869(9) 0.32800(8) 0.0230(2) Uani 1 1 d . . . . .
C23 C 0.88533(9) 0.87059(10) 0.22996(9) 0.0274(2) Uani 1 1 d . . . . .
C24 C 0.87789(11) 0.77167(12) 0.16950(9) 0.0338(3) Uani 1 1 d . . . . .
H24A H 0.866642 0.792373 0.102792 0.051 Uiso 1 1 calc GR . . . .
H24B H 0.820389 0.727450 0.186480 0.051 Uiso 1 1 calc GR . . . .
H24C H 0.941762 0.730590 0.179721 0.051 Uiso 1 1 calc GR . . . .
C25 C 0.87761(10) 0.96525(10) 0.37793(10) 0.0292(3) Uani 1 1 d . . . . .
C26 C 0.86293(12) 0.97628(11) 0.48045(11) 0.0372(3) Uani 1 1 d . . . . .
H26A H 0.903255 1.037197 0.506882 0.056 Uiso 1 1 calc GR . . . .
H26B H 0.885731 0.910435 0.513728 0.056 Uiso 1 1 calc GR . . . .
H26C H 0.790149 0.988443 0.488089 0.056 Uiso 1 1 calc GR . . . .

loop_
_atom_site_aniso_label
_atom_site_aniso_U_11
_atom_site_aniso_U_22
_atom_site_aniso_U_33
_atom_site_aniso_U_23
_atom_site_aniso_U_13
_atom_site_aniso_U_12
O1 0.0349(4) 0.0318(5) 0.0208(4) -0.0039(3) 0.0069(3) 0.0008(4)
O2 0.0377(5) 0.0329(5) 0.0182(4) 0.0035(3) 0.0045(3) -0.0129(4)
O3 0.0486(6) 0.0198(4) 0.0558(7) 0.0098(4) 0.0125(5) -0.0010(4)
O4 0.0373(5) 0.0402(6) 0.0350(5) 0.0194(4) 0.0064(4) -0.0032(4)
N1 0.0253(4) 0.0146(4) 0.0159(4) 0.0004(3) 0.0037(3) 0.0001(3)
N2 0.0259(4) 0.0177(4) 0.0186(4) 0.0023(3) 0.0070(3) 0.0009(3)
N3 0.0257(4) 0.0187(4) 0.0178(4) -0.0009(3) 0.0044(3) -0.0013(3)
C1 0.0239(5) 0.0151(4) 0.0158(4) 0.0005(3) 0.0026(4) 0.0000(3)
C2 0.0269(5) 0.0176(5) 0.0151(4) 0.0002(4) 0.0046(4) -0.0008(4)
C3 0.0226(5) 0.0176(5) 0.0156(4) 0.0011(4) 0.0035(4) 0.0002(4)
C4 0.0231(5) 0.0180(5) 0.0202(5) 0.0024(4) 0.0039(4) 0.0015(4)
C5 0.0238(5) 0.0176(5) 0.0189(5) 0.0033(4) 0.0034(4) -0.0006(4)
C6 0.0215(5) 0.0217(5) 0.0213(5) 0.0018(4) 0.0047(4) 0.0001(4)
C7 0.0232(5) 0.0190(5) 0.0210(5) 0.0004(4) 0.0043(4) 0.0017(4)
C8 0.0289(5) 0.0156(5) 0.0192(5) 0.0025(4) 0.0030(4) 0.0026(4)
C9 0.0325(6) 0.0157(5) 0.0209(5) 0.0000(4) 0.0055(4) -0.0018(4)
C10 0.0259(5) 0.0255(6) 0.0245(5) 0.0002(4) 0.0058(4) 0.0026(4)
C11 0.0299(6) 0.0313(6) 0.0238(5) 0.0007(5) 0.0079(4) -0.0019(5)
C12 0.0296(6) 0.0335(6) 0.0222(5) -0.0014(5) 0.0037(4) 0.0018(5)
C13 0.0285(5) 0.0264(6) 0.0226(5) -0.0042(4) 0.0043(4) -0.0049(4)
C14 0.0360(6) 0.0194(5) 0.0219(5) 0.0030(4) 0.0117(4) 0.0002(4)
C15 0.0335(6) 0.0226(5) 0.0236(5) 0.0059(4) 0.0104(4) 0.0023(4)
C16 0.0274(5) 0.0190(5) 0.0195(5) 0.0013(4) 0.0085(4) 0.0008(4)
C17 0.0311(6) 0.0235(5) 0.0235(5) -0.0030(4) 0.0084(4) -0.0078(4)
C18 0.0337(6) 0.0280(6) 0.0191(5) -0.0029(4) 0.0036(4) -0.0094(5)
C19 0.0269(5) 0.0213(5) 0.0181(5) 0.0001(4) 0.0074(4) -0.0020(4)
C20 0.0229(5) 0.0205(5) 0.0236(5) 0.0016(4) 0.0038(4) -0.0025(4)
C21 0.0261(5) 0.0234(5) 0.0205(5) 0.0021(4) 0.0008(4) -0.0010(4)
C22 0.0232(5) 0.0211(5) 0.0252(5) 0.0070(4) 0.0049(4) 0.0010(4)
C23 0.0235(5) 0.0321(6) 0.0266(6) 0.0105(5) 0.0018(4) -0.0001(4)
C24 0.0361(6) 0.0444(8) 0.0205(5) 0.0022(5) 0.0008(5) -0.0040(6)
C25 0.0293(6) 0.0217(6) 0.0372(7) 0.0060(5) 0.0065(5) 0.0021(4)
C26 0.0463(8) 0.0269(6) 0.0397(7) -0.0081(5) 0.0115(6) -0.0025(5)

loop_
_atom_type_symbol
_atom_type_description
_atom_type_scat_dispersion_real
_atom_type_scat_dispersion_imag
_atom_type_scat_source
C C 0.0033 0.0016 'International Tables Vol C Tables 4.2.6.8 and 6.1.1.4'
H H 0.0000 0.0000 'International Tables Vol C Tables 4.2.6.8 and 6.1.1.4'
N N 0.0061 0.0033 'International Tables Vol C Tables 4.2.6.8 and 6.1.1.4'
O O 0.0106 0.0060 'International Tables Vol C Tables 4.2.6.8 and 6.1.1.4'

loop_
_geom_angle_atom_site_label_1
_geom_angle_atom_site_label_2
_geom_angle_atom_site_label_3
_geom_angle
_geom_angle_site_symmetry_1
_geom_angle_site_symmetry_3
_geom_angle_publ_flag
C11 O1 C12 109.68(9) . . ?
C19 O2 H2 110.4(13) . . ?
C25 O3 H3 103(4) . . ?
H4 O4 H4 0(5) . . ?
H4 O4 C23 100(3) . . ?
C23 O4 H4 100(3) . . ?
C1 N1 C8 125.54(9) . . ?
C2 N1 C1 106.99(9) . . ?
C2 N1 C8 127.03(9) . . ?
C2 N2 C3 105.00(9) . . ?
C9 N3 C13 111.51(9) . . ?
C10 N3 C9 112.26(9) . . ?
C10 N3 C13 108.58(9) . . ?
N1 C1 C3 105.64(9) . . ?
N1 C1 C7 132.41(10) . . ?
C7 C1 C3 121.76(10) . . ?
N1 C2 C14 121.45(10) . . ?
N2 C2 N1 112.73(9) . . ?
N2 C2 C14 125.60(10) . . ?
N2 C3 C1 109.61(9) . . ?
N2 C3 C4 129.52(10) . . ?
C4 C3 C1 120.86(10) . . ?
C3 C4 H4A 120.9 . . ?
C5 C4 C3 118.26(10) . . ?
C5 C4 H4A 120.9 . . ?
C4 C5 C6 119.54(10) . . ?
C4 C5 C22 121.06(10) . . ?
C6 C5 C22 119.40(10) . . ?
C5 C6 H6 118.6 . . ?
C7 C6 C5 122.78(10) . . ?
C7 C6 H6 118.6 . . ?
C1 C7 H7 121.7 . . ?
C6 C7 C1 116.63(10) . . ?
C6 C7 H7 121.7 . . ?
N1 C8 H8A 109.4 . . ?
N1 C8 H8B 109.4 . . ?
N1 C8 C9 111.35(9) . . ?
H8A C8 H8B 108.0 . . ?
C9 C8 H8A 109.4 . . ?
C9 C8 H8B 109.4 . . ?
N3 C9 C8 112.31(9) . . ?
N3 C9 H9A 109.1 . . ?
N3 C9 H9B 109.1 . . ?
C8 C9 H9A 109.1 . . ?
C8 C9 H9B 109.1 . . ?
H9A C9 H9B 107.9 . . ?
N3 C10 H10A 109.7 . . ?
N3 C10 H10B 109.7 . . ?
N3 C10 C11 109.67(10) . . ?
H10A C10 H10B 108.2 . . ?
C11 C10 H10A 109.7 . . ?
C11 C10 H10B 109.7 . . ?
O1 C11 C10 111.40(10) . . ?
O1 C11 H11A 109.3 . . ?
O1 C11 H11B 109.3 . . ?
C10 C11 H11A 109.3 . . ?
C10 C11 H11B 109.3 . . ?
H11A C11 H11B 108.0 . . ?
O1 C12 H12A 109.4 . . ?
O1 C12 H12B 109.4 . . ?
O1 C12 C13 111.06(10) . . ?
H12A C12 H12B 108.0 . . ?
C13 C12 H12A 109.4 . . ?
C13 C12 H12B 109.4 . . ?
N3 C13 C12 110.38(10) . . ?
N3 C13 H13A 109.6 . . ?
N3 C13 H13B 109.6 . . ?
C12 C13 H13A 109.6 . . ?
C12 C13 H13B 109.6 . . ?
H13A C13 H13B 108.1 . . ?
C2 C14 H14A 108.9 . . ?
C2 C14 H14B 108.9 . . ?
C2 C14 C15 113.51(10) . . ?
H14A C14 H14B 107.7 . . ?
C15 C14 H14A 108.9 . . ?
C15 C14 H14B 108.9 . . ?
C14 C15 H15A 109.4 . . ?
C14 C15 H15B 109.4 . . ?
H15A C15 H15B 108.0 . . ?
C16 C15 C14 111.25(10) . . ?
C16 C15 H15A 109.4 . . ?
C16 C15 H15B 109.4 . . ?
C17 C16 C15 120.46(10) . . ?
C21 C16 C15 121.73(11) . . ?
C21 C16 C17 117.76(10) . . ?
C16 C17 H17 119.2 . . ?
C18 C17 C16 121.66(11) . . ?
C18 C17 H17 119.2 . . ?
C17 C18 H18 120.1 . . ?
C17 C18 C19 119.73(11) . . ?
C19 C18 H18 120.1 . . ?
O2 C19 C18 117.41(10) . . ?
O2 C19 C20 123.19(10) . . ?
C20 C19 C18 119.40(10) . . ?
C19 C20 H20 120.0 . . ?
C19 C20 C21 119.96(10) . . ?
C21 C20 H20 120.0 . . ?
C16 C21 C20 121.39(11) . . ?
C16 C21 H21 119.3 . . ?
C20 C21 H21 119.3 . . ?
C23 C22 C5 120.01(11) . . ?
C25 C22 C5 121.88(11) . . ?
C25 C22 C23 118.10(11) . . ?
O4 C23 C22 120.99(12) . . ?
O4 C23 C24 116.49(12) . . ?
C22 C23 C24 122.52(11) . . ?
C23 C24 H24A 109.5 . . ?
C23 C24 H24B 109.5 . . ?
C23 C24 H24C 109.5 . . ?
H24A C24 H24B 109.5 . . ?
H24A C24 H24C 109.5 . . ?
H24B C24 H24C 109.5 . . ?
O3 C25 C22 121.32(12) . . ?
O3 C25 C26 114.29(12) . . ?
C22 C25 C26 124.39(11) . . ?
C25 C26 H26A 109.5 . . ?
C25 C26 H26B 109.5 . . ?
C25 C26 H26C 109.5 . . ?
H26A C26 H26B 109.5 . . ?
H26A C26 H26C 109.5 . . ?
H26B C26 H26C 109.5 . . ?

loop_
_geom_bond_atom_site_label_1
_geom_bond_atom_site_label_2
_geom_bond_distance
_geom_bond_site_symmetry_2
_geom_bond_publ_flag
O1 C11 1.4216(16) . ?
O1 C12 1.4314(15) . ?
O2 H2 0.835(9) . ?
O2 C19 1.3642(13) . ?
O3 H3 0.836(10) . ?
O3 C25 1.3043(15) . ?
O4 H4 0.840(10) . ?
O4 H4 0.840(10) . ?
O4 C23 1.2774(15) . ?
N1 C1 1.3795(13) . ?
N1 C2 1.3629(14) . ?
N1 C8 1.4582(13) . ?
N2 C2 1.3264(14) . ?
N2 C3 1.3907(13) . ?
N3 C9 1.4610(14) . ?
N3 C10 1.4594(14) . ?
N3 C13 1.4633(15) . ?
C1 C3 1.4001(14) . ?
C1 C7 1.3895(15) . ?
C2 C14 1.4941(15) . ?
C3 C4 1.3939(15) . ?
C4 H4A 0.9500 . ?
C4 C5 1.3905(15) . ?
C5 C6 1.4129(15) . ?
C5 C22 1.4884(15) . ?
C6 H6 0.9500 . ?
C6 C7 1.3829(15) . ?
C7 H7 0.9500 . ?
C8 H8A 0.9900 . ?
C8 H8B 0.9900 . ?
C8 C9 1.5280(16) . ?
C9 H9A 0.9900 . ?
C9 H9B 0.9900 . ?
C10 H10A 0.9900 . ?
C10 H10B 0.9900 . ?
C10 C11 1.5104(17) . ?
C11 H11A 0.9900 . ?
C11 H11B 0.9900 . ?
C12 H12A 0.9900 . ?
C12 H12B 0.9900 . ?
C12 C13 1.5160(17) . ?
C13 H13A 0.9900 . ?
C13 H13B 0.9900 . ?
C14 H14A 0.9900 . ?
C14 H14B 0.9900 . ?
C14 C15 1.5264(16) . ?
C15 H15A 0.9900 . ?
C15 H15B 0.9900 . ?
C15 C16 1.5090(15) . ?
C16 C17 1.3915(17) . ?
C16 C21 1.3890(16) . ?
C17 H17 0.9500 . ?
C17 C18 1.3889(16) . ?
C18 H18 0.9500 . ?
C18 C19 1.3918(16) . ?
C19 C20 1.3887(16) . ?
C20 H20 0.9500 . ?
C20 C21 1.3923(16) . ?
C21 H21 0.9500 . ?
C22 C23 1.4252(17) . ?
C22 C25 1.3959(17) . ?
C23 C24 1.500(2) . ?
C24 H24A 0.9800 . ?
C24 H24B 0.9800 . ?
C24 H24C 0.9800 . ?
C25 C26 1.491(2) . ?
C26 H26A 0.9800 . ?
C26 H26B 0.9800 . ?
C26 H26C 0.9800 . ?

loop_
_geom_hbond_atom_site_label_D
_geom_hbond_atom_site_label_H
_geom_hbond_atom_site_label_A
_geom_hbond_distance_DH
_geom_hbond_distance_HA
_geom_hbond_distance_DA
_geom_hbond_angle_DHA
_geom_hbond_site_symmetry_A
_geom_hbond_publ_flag
O2 H2 N2 0.835(9) 1.911(10) 2.7269(13) 165.2(19) 2_646 yes
O3 H3 O4 0.836(10) 1.63(2) 2.4289(16) 159(6) . yes
O4 H4 O3 0.840(10) 1.618(17) 2.4289(16) 161(4) . yes

loop_
_geom_torsion_atom_site_label_1
_geom_torsion_atom_site_label_2
_geom_torsion_atom_site_label_3
_geom_torsion_atom_site_label_4
_geom_torsion
_geom_torsion_site_symmetry_1
_geom_torsion_site_symmetry_2
_geom_torsion_site_symmetry_3
_geom_torsion_site_symmetry_4
_geom_torsion_publ_flag
O1 C12 C13 N3 57.93(13) . . . . ?
O2 C19 C20 C21 -175.80(11) . . . . ?
H4 O4 C23 C22 -8(3) . . . . ?
H4 O4 C23 C24 172(3) . . . . ?
N1 C1 C3 N2 1.44(12) . . . . ?
N1 C1 C3 C4 -179.71(10) . . . . ?
N1 C1 C7 C6 -176.10(11) . . . . ?
N1 C2 C14 C15 166.20(10) . . . . ?
N1 C8 C9 N3 55.34(12) . . . . ?
N2 C2 C14 C15 -8.00(17) . . . . ?
N2 C3 C4 C5 175.01(11) . . . . ?
N3 C10 C11 O1 -59.96(13) . . . . ?
C1 N1 C2 N2 1.40(12) . . . . ?
C1 N1 C2 C14 -173.49(10) . . . . ?
C1 N1 C8 C9 -94.33(12) . . . . ?
C1 C3 C4 C5 -3.58(16) . . . . ?
C2 N1 C1 C3 -1.67(11) . . . . ?
C2 N1 C1 C7 173.10(12) . . . . ?
C2 N1 C8 C9 77.08(13) . . . . ?
C2 N2 C3 C1 -0.62(12) . . . . ?
C2 N2 C3 C4 -179.34(11) . . . . ?
C2 C14 C15 C16 -159.19(10) . . . . ?
C3 N2 C2 N1 -0.48(12) . . . . ?
C3 N2 C2 C14 174.16(11) . . . . ?
C3 C1 C7 C6 -2.02(16) . . . . ?
C3 C4 C5 C6 -0.18(16) . . . . ?
C3 C4 C5 C22 179.60(10) . . . . ?
C4 C5 C6 C7 2.99(17) . . . . ?
C4 C5 C22 C23 -121.71(12) . . . . ?
C4 C5 C22 C25 59.59(16) . . . . ?
C5 C6 C7 C1 -1.85(17) . . . . ?
C5 C22 C23 O4 -177.86(11) . . . . ?
C5 C22 C23 C24 1.68(17) . . . . ?
C5 C22 C25 O3 178.21(11) . . . . ?
C5 C22 C25 C26 -1.51(19) . . . . ?
C6 C5 C22 C23 58.07(15) . . . . ?
C6 C5 C22 C25 -120.63(13) . . . . ?
C7 C1 C3 N2 -174.02(10) . . . . ?
C7 C1 C3 C4 4.82(16) . . . . ?
C8 N1 C1 C3 171.16(10) . . . . ?
C8 N1 C1 C7 -14.06(18) . . . . ?
C8 N1 C2 N2 -171.30(10) . . . . ?
C8 N1 C2 C14 13.81(16) . . . . ?
C9 N3 C10 C11 -178.08(9) . . . . ?
C9 N3 C13 C12 178.21(9) . . . . ?
C10 N3 C9 C8 78.18(12) . . . . ?
C10 N3 C13 C12 -57.59(12) . . . . ?
C11 O1 C12 C13 -57.61(13) . . . . ?
C12 O1 C11 C10 58.85(13) . . . . ?
C13 N3 C9 C8 -159.72(10) . . . . ?
C13 N3 C10 C11 58.17(12) . . . . ?
C14 C15 C16 C17 90.43(14) . . . . ?
C14 C15 C16 C21 -86.84(14) . . . . ?
C15 C16 C17 C18 -175.57(11) . . . . ?
C15 C16 C21 C20 175.92(11) . . . . ?
C16 C17 C18 C19 0.35(19) . . . . ?
C17 C16 C21 C20 -1.42(17) . . . . ?
C17 C18 C19 O2 176.23(11) . . . . ?
C17 C18 C19 C20 -2.92(18) . . . . ?
C18 C19 C20 C21 3.30(17) . . . . ?
C19 C20 C21 C16 -1.12(18) . . . . ?
C21 C16 C17 C18 1.81(18) . . . . ?
C22 C5 C6 C7 -176.80(11) . . . . ?
C23 C22 C25 O3 -0.52(18) . . . . ?
C23 C22 C25 C26 179.76(12) . . . . ?
C25 C22 C23 O4 0.89(18) . . . . ?
C25 C22 C23 C24 -179.57(11) . . . . ?
